data_4320924
loop_
_publ_author_name
'Swati Dutta'
'Shie-Ming Peng'
'Samaresh Bhattacharya'

_publ_section_title
;
 Ligand Control on Molecular Oxygen Activation by Rhodium Quinone
 Complexes
;
_journal_name_full 'Inorganic Chemistry'
_journal_page_first 2231
_journal_page_last 2234
_journal_paper_doi 10.1021/ic990999v
_journal_volume 39
_journal_year 2000
_chemical_formula_sum 'C56 H44 Cl O4 P2 Rh'
_chemical_formula_weight 981.21
_chemical_name_systematic
; 
 ? 
;
_space_group_IT_number 14
_symmetry_cell_setting monoclinic
_symmetry_space_group_name_Hall '-P 2ybc'
_symmetry_space_group_name_H-M 'P 1 21/c 1'
_atom_sites_solution_hydrogens geom
_atom_sites_solution_primary direct
_atom_sites_solution_secondary difmap
_audit_creation_method SHELXL
_cell_angle_alpha 90.00
_cell_angle_beta 96.712(1)
_cell_angle_gamma 90.00
_cell_formula_units_Z 4
_cell_length_a 10.5316(2)
_cell_length_b 19.9374(1)
_cell_length_c 22.4162(5)
_cell_measurement_reflns_used 4944
_cell_measurement_temperature 295(2)
_cell_volume 4674.53(14)
_computing_cell_refinement 'Siemens SAINT'
_computing_data_collection 'Siemens SMART'
_computing_data_reduction 'Siemens SAINT'
_computing_molecular_graphics 'Siemens SHELXTL'
_computing_publication_material 'Siemens SHELXTL'
_computing_structure_refinement 'SHELXL-93 (Sheldrick, 1993)'
_computing_structure_solution 'SHELXS-86 (Sheldrick, 1990)'
_diffrn_ambient_temperature 295(2)
_diffrn_measurement_device 'Siemens SMART CCD'
_diffrn_measurement_method '\w scans'
_diffrn_radiation_monochromator graphite
_diffrn_radiation_source 'fine-focus sealed tube'
_diffrn_radiation_type MoK\a
_diffrn_radiation_wavelength 0.71073
_diffrn_reflns_av_R_equivalents 0.0927
_diffrn_reflns_av_sigmaI/netI 0.1372
_diffrn_reflns_limit_h_max 11
_diffrn_reflns_limit_h_min -13
_diffrn_reflns_limit_k_max 24
_diffrn_reflns_limit_k_min -14
_diffrn_reflns_limit_l_max 27
_diffrn_reflns_limit_l_min -27
_diffrn_reflns_number 23336
_diffrn_reflns_theta_max 26.37
_diffrn_reflns_theta_min 1.37
_diffrn_standards_decay_% 0
_exptl_absorpt_coefficient_mu 0.538
_exptl_absorpt_correction_T_max 0.8944
_exptl_absorpt_correction_T_min 0.6385
_exptl_absorpt_correction_type ' empirical used sadabs'
_exptl_crystal_colour orange
_exptl_crystal_density_diffrn 1.394
_exptl_crystal_density_meas ?
_exptl_crystal_description column
_exptl_crystal_F_000 2016
_exptl_crystal_size_max 0.40
_exptl_crystal_size_mid 0.10
_exptl_crystal_size_min 0.10
_refine_diff_density_max 1.648
_refine_diff_density_min -0.584
_refine_diff_density_rms 0.098
_refine_ls_extinction_coef 0.00029(10)
_refine_ls_extinction_expression Fc^*^=kFc[1+0.001xFc^2^\l^3^/sin(2\q)]^-1/4^
_refine_ls_extinction_method SHELXL
_refine_ls_goodness_of_fit_all 1.024
_refine_ls_goodness_of_fit_obs 1.154
_refine_ls_matrix_type full
_refine_ls_number_parameters 578
_refine_ls_number_reflns 9322
_refine_ls_number_restraints 0
_refine_ls_restrained_S_all 1.024
_refine_ls_restrained_S_obs 1.154
_refine_ls_R_factor_all 0.1532
_refine_ls_R_factor_obs 0.0767
_refine_ls_shift/esd_max -0.004
_refine_ls_shift/esd_mean 0.000
_refine_ls_structure_factor_coef Fsqd
_refine_ls_weighting_details 'w=1/[\s^2^(Fo^2^)+(0.0535P)^2^+4.2142P] where P=(Fo^2^+2Fc^2^)/3'
_refine_ls_weighting_scheme calc
_refine_ls_wR_factor_all 0.1576
_refine_ls_wR_factor_obs 0.1317
_reflns_number_observed 5329
_reflns_number_total 9322
_reflns_observed_criterion >2sigma(I)
_cod_data_source_file ic990999v_1.cif
_cod_data_source_block ic6308
_cod_depositor_comments
;
The following automatic conversions were performed:

'_symmetry_cell_setting' value 'Monoclinic' changed to 'monoclinic'
according to the built-in table from CIF Core dictionary named
'cif_core.dic' version 2.4.1 from 2010-06-29.

Automatic conversion script
Id: cif_fix_values 1646 2011-03-28 12:23:43Z adriana 

The following automatic conversions were performed:

'_exptl_crystal_density_meas' value 'not_measured' was changed to '?'
- the value is perceived as not measured.

Automatic conversion script
Id: cif_fix_values 3008 2015-01-20 13:52:24Z robertas 

The following automatic conversions were performed:

'_refine_ls_weighting_scheme' value 'calc
w=1/[\s^2^(Fo^2^)+(0.0535P)^2^+4.2142P] where P=(Fo^2^+2Fc^2^)/3' was
changed to 'calc'. New tag '_refine_ls_weighting_details' was
created. The value of the new tag was set to
'w=1/[\s^2^(Fo^2^)+(0.0535P)^2^+4.2142P] where P=(Fo^2^+2Fc^2^)/3'.

Automatic conversion script
Id: cif_fix_values 3143 2015-03-26 13:38:13Z robertas 
;
_cod_database_code 4320924

loop_
_symmetry_equiv_pos_as_xyz
'x, y, z'
'-x, y+1/2, -z+1/2'
'-x, -y, -z'
'x, -y-1/2, z-1/2'

loop_
_atom_site_aniso_label
_atom_site_aniso_U_11
_atom_site_aniso_U_22
_atom_site_aniso_U_33
_atom_site_aniso_U_23
_atom_site_aniso_U_13
_atom_site_aniso_U_12
Rh 0.0218(2) 0.0274(2) 0.0396(3) -0.0012(3) 0.0003(2) 0.0007(2)
Cl1 0.0298(8) 0.0344(8) 0.0675(12) -0.0079(9) 0.0014(8) -0.0073(7)
P1 0.0308(9) 0.0320(9) 0.0390(10) -0.0001(8) 0.0029(7) 0.0029(7)
P2 0.0284(9) 0.0342(9) 0.0384(10) -0.0031(8) 0.0027(7) 0.0003(7)
O1 0.028(2) 0.034(2) 0.048(3) 0.000(2) 0.006(2) 0.002(2)
O2 0.033(2) 0.041(3) 0.044(3) -0.006(2) -0.003(2) 0.012(2)
O3 0.027(2) 0.026(2) 0.056(3) -0.004(2) 0.007(2) -0.001(2)
O4 0.033(2) 0.029(2) 0.063(3) -0.010(2) 0.005(2) -0.003(2)
C1 0.032(4) 0.033(4) 0.045(4) -0.002(3) 0.002(3) -0.001(3)
C2 0.032(4) 0.031(4) 0.073(5) -0.017(4) -0.001(4) 0.003(3)
C3 0.053(5) 0.069(5) 0.062(5) -0.025(5) 0.010(4) -0.001(4)
C4 0.069(6) 0.083(6) 0.064(6) -0.027(5) 0.017(5) -0.004(5)
C5 0.076(6) 0.075(6) 0.093(7) -0.031(6) 0.030(6) 0.012(5)
C6 0.064(6) 0.053(5) 0.108(8) -0.005(5) 0.019(5) 0.020(4)
C7 0.042(4) 0.034(4) 0.079(6) -0.006(4) 0.012(4) 0.007(3)
C8 0.039(4) 0.034(4) 0.076(6) 0.011(4) 0.012(4) 0.006(3)
C9 0.066(5) 0.050(5) 0.095(7) 0.012(5) 0.016(5) 0.026(4)
C10 0.080(6) 0.066(6) 0.098(7) 0.040(6) 0.010(6) 0.031(5)
C11 0.071(6) 0.072(6) 0.060(5) 0.020(5) -0.007(4) 0.017(5)
C12 0.048(4) 0.049(4) 0.062(5) 0.008(4) 0.002(4) 0.008(4)
C13 0.034(4) 0.032(4) 0.062(5) 0.005(4) -0.001(3) 0.001(3)
C14 0.028(3) 0.034(4) 0.049(4) -0.002(3) 0.006(3) 0.002(3)
C15 0.035(4) 0.037(4) 0.036(4) 0.003(3) 0.001(3) 0.005(3)
C16 0.044(4) 0.045(4) 0.047(4) 0.002(4) 0.007(3) 0.010(3)
C17 0.057(5) 0.073(6) 0.052(5) 0.008(4) 0.005(4) 0.026(5)
C18 0.080(6) 0.044(4) 0.079(6) -0.002(4) 0.014(5) 0.022(5)
C19 0.083(6) 0.034(4) 0.088(6) 0.007(4) 0.013(5) 0.010(4)
C20 0.047(4) 0.041(4) 0.073(5) 0.001(4) 0.015(4) 0.009(4)
C21 0.035(3) 0.043(4) 0.042(4) -0.009(4) -0.006(3) 0.005(3)
C22 0.064(5) 0.044(4) 0.086(6) -0.018(4) -0.028(5) 0.011(4)
C23 0.074(6) 0.084(7) 0.122(8) -0.029(7) -0.059(6) 0.019(6)
C24 0.069(6) 0.084(7) 0.111(8) -0.031(6) -0.036(5) -0.014(5)
C25 0.099(7) 0.052(5) 0.075(6) -0.002(5) -0.031(5) -0.008(5)
C26 0.065(5) 0.041(4) 0.052(5) -0.007(4) -0.015(4) 0.002(4)
C27 0.054(4) 0.034(4) 0.043(4) 0.004(3) 0.016(3) 0.008(3)
C28 0.087(6) 0.068(5) 0.054(5) -0.007(5) 0.023(5) 0.004(5)
C29 0.124(9) 0.091(7) 0.058(6) 0.004(5) 0.039(6) -0.010(7)
C30 0.138(10) 0.056(6) 0.091(8) -0.006(6) 0.084(8) -0.004(6)
C31 0.071(6) 0.059(5) 0.091(7) 0.004(5) 0.041(6) 0.005(4)
C32 0.054(5) 0.043(4) 0.064(5) 0.016(4) 0.027(4) 0.003(4)
C33 0.054(4) 0.046(4) 0.031(4) -0.002(3) 0.009(3) 0.015(4)
C34 0.067(5) 0.077(6) 0.048(5) -0.005(5) -0.003(4) 0.027(5)
C35 0.106(8) 0.086(7) 0.061(6) -0.008(6) -0.008(5) 0.042(7)
C36 0.167(12) 0.073(7) 0.042(6) 0.007(6) -0.001(7) 0.053(8)
C37 0.179(12) 0.058(6) 0.064(7) 0.015(6) 0.045(7) 0.000(7)
C38 0.099(7) 0.049(5) 0.077(6) 0.006(5) 0.021(5) -0.002(5)
C39 0.039(4) 0.031(4) 0.051(4) -0.004(3) 0.002(3) 0.001(3)
C40 0.076(6) 0.054(5) 0.051(5) -0.002(4) 0.029(4) 0.008(4)
C41 0.098(7) 0.069(6) 0.061(6) -0.016(5) 0.032(5) 0.019(5)
C42 0.100(7) 0.047(5) 0.064(5) -0.016(5) 0.016(5) 0.019(5)
C43 0.080(6) 0.036(4) 0.064(5) 0.000(4) 0.003(4) 0.005(4)
C44 0.044(4) 0.053(4) 0.037(4) -0.006(4) 0.003(3) 0.009(3)
C45 0.026(3) 0.053(4) 0.047(4) 0.002(3) 0.009(3) -0.009(3)
C46 0.034(4) 0.069(5) 0.075(6) -0.010(5) 0.012(4) -0.004(4)
C47 0.051(5) 0.091(7) 0.097(7) -0.038(6) 0.008(5) -0.029(5)
C48 0.038(5) 0.120(9) 0.089(7) -0.002(7) 0.001(4) -0.015(6)
C49 0.027(4) 0.092(7) 0.112(7) 0.016(6) 0.013(4) 0.013(4)
C50 0.034(4) 0.063(5) 0.069(5) 0.002(4) 0.010(4) 0.004(4)
C51 0.108(10) 0.098(10) 0.151(12) 0.007(9) 0.007(8) 0.002(8)
C52 0.105(9) 0.117(10) 0.093(8) 0.006(8) -0.012(7) -0.038(8)
C53 0.143(12) 0.082(8) 0.140(11) 0.003(9) 0.019(9) -0.028(8)
C54 0.110(9) 0.100(9) 0.120(10) 0.044(9) -0.005(8) 0.003(8)
C55 0.085(9) 0.145(13) 0.106(9) -0.022(9) 0.005(7) -0.027(9)
C56 0.100(10) 0.104(10) 0.192(15) -0.067(10) 0.026(10) -0.005(8)

loop_
_atom_site_label
_atom_site_type_symbol
_atom_site_fract_x
_atom_site_fract_y
_atom_site_fract_z
_atom_site_U_iso_or_equiv
_atom_site_thermal_displace_type
_atom_site_occupancy
_atom_site_calc_flag
_atom_site_refinement_flags
_atom_site_disorder_group
Rh Rh 0.33290(4) 0.11805(2) 0.76123(2) 0.0299(2) Uani 1 d . .
Cl1 Cl 0.20366(14) 0.02234(8) 0.73846(8) 0.0442(4) Uani 1 d . .
P1 P 0.43114(15) 0.07362(8) 0.84767(7) 0.0340(4) Uani 1 d . .
P2 P 0.47794(15) 0.08694(8) 0.69497(7) 0.0337(4) Uani 1 d . .
O1 O 0.2041(3) 0.1615(2) 0.8106(2) 0.0364(10) Uani 1 d . .
O2 O 0.2090(4) 0.1726(2) 0.6932(2) 0.0398(11) Uani 1 d . .
O3 O 0.4123(3) 0.2101(2) 0.7675(2) 0.0361(10) Uani 1 d . .
O4 O 0.3227(4) 0.2568(2) 0.7936(2) 0.0414(11) Uani 1 d . .
C1 C 0.1963(6) 0.2243(3) 0.7867(3) 0.037(2) Uani 1 d . .
C2 C 0.1105(6) 0.2712(3) 0.8182(3) 0.046(2) Uani 1 d . .
C3 C 0.1108(7) 0.2634(4) 0.8804(3) 0.061(2) Uani 1 d . .
H3A H 0.1632(7) 0.2319(4) 0.9016(3) 0.073 Uiso 1 calc R .
C4 C 0.0305(8) 0.3042(4) 0.9091(4) 0.071(2) Uani 1 d . .
H4A H 0.0288(8) 0.2997(4) 0.9503(4) 0.086 Uiso 1 calc R .
C5 C -0.0465(9) 0.3511(5) 0.8782(5) 0.080(3) Uani 1 d . .
H5A H -0.0988(9) 0.3785(5) 0.8983(5) 0.096 Uiso 1 calc R .
C6 C -0.0457(8) 0.3572(4) 0.8177(5) 0.074(3) Uani 1 d . .
H6A H -0.0990(8) 0.3888(4) 0.7970(5) 0.089 Uiso 1 calc R .
C7 C 0.0326(6) 0.3175(3) 0.7854(4) 0.051(2) Uani 1 d . .
C8 C 0.0282(6) 0.3221(3) 0.7189(3) 0.049(2) Uani 1 d . .
C9 C -0.0425(7) 0.3714(4) 0.6842(4) 0.069(2) Uani 1 d . .
H9A H -0.0878(7) 0.4037(4) 0.7030(4) 0.083 Uiso 1 calc R .
C10 C -0.0448(8) 0.3721(4) 0.6239(5) 0.081(3) Uani 1 d . .
H10A H -0.0898(8) 0.4061(4) 0.6024(5) 0.098 Uiso 1 calc R .
C11 C 0.0162(7) 0.3250(4) 0.5928(4) 0.069(2) Uani 1 d . .
H11A H 0.0100(7) 0.3261(4) 0.5511(4) 0.082 Uiso 1 calc R .
C12 C 0.0854(6) 0.2768(4) 0.6244(3) 0.053(2) Uani 1 d . .
H12A H 0.1293(6) 0.2451(4) 0.6043(3) 0.064 Uiso 1 calc R .
C13 C 0.0911(6) 0.2744(3) 0.6867(3) 0.043(2) Uani 1 d . .
C14 C 0.1649(5) 0.2206(3) 0.7199(3) 0.037(2) Uani 1 d . .
C15 C 0.4862(6) -0.0124(3) 0.8424(3) 0.036(2) Uani 1 d . .
C16 C 0.6061(6) -0.0261(3) 0.8260(3) 0.045(2) Uani 1 d . .
H16A H 0.6623(6) 0.0089(3) 0.8210(3) 0.054 Uiso 1 calc R .
C17 C 0.6434(7) -0.0924(4) 0.8169(3) 0.061(2) Uani 1 d . .
H17A H 0.7238(7) -0.1012(4) 0.8053(3) 0.073 Uiso 1 calc R .
C18 C 0.5620(8) -0.1440(4) 0.8249(4) 0.067(2) Uani 1 d . .
H18A H 0.5880(8) -0.1880(4) 0.8197(4) 0.081 Uiso 1 calc R .
C19 C 0.4426(8) -0.1315(3) 0.8405(4) 0.068(2) Uani 1 d . .
H19A H 0.3864(8) -0.1668(3) 0.8446(4) 0.082 Uiso 1 calc R .
C20 C 0.4053(7) -0.0656(3) 0.8502(3) 0.053(2) Uani 1 d . .
H20A H 0.3251(7) -0.0573(3) 0.8621(3) 0.063 Uiso 1 calc R .
C21 C 0.5663(6) 0.1191(3) 0.8873(3) 0.041(2) Uani 1 d . .
C22 C 0.6622(7) 0.0866(4) 0.9226(3) 0.068(2) Uani 1 d . .
H22A H 0.6638(7) 0.0400(4) 0.9229(3) 0.081 Uiso 1 calc R .
C23 C 0.7558(8) 0.1212(5) 0.9573(4) 0.099(3) Uani 1 d . .
H23A H 0.8168(8) 0.0984(5) 0.9829(4) 0.119 Uiso 1 calc R .
C24 C 0.7591(8) 0.1897(5) 0.9539(4) 0.092(3) Uani 1 d . .
H24A H 0.8262(8) 0.2132(5) 0.9750(4) 0.110 Uiso 1 calc R .
C25 C 0.6642(8) 0.2239(4) 0.9197(4) 0.079(3) Uani 1 d . .
H25A H 0.6649(8) 0.2705(4) 0.9188(4) 0.094 Uiso 1 calc R .
C26 C 0.5676(7) 0.1888(3) 0.8866(3) 0.054(2) Uani 1 d . .
H26A H 0.5027(7) 0.2120(3) 0.8636(3) 0.065 Uiso 1 calc R .
C27 C 0.3195(6) 0.0700(3) 0.9050(3) 0.043(2) Uani 1 d . .
C28 C 0.3600(8) 0.0866(4) 0.9640(3) 0.068(2) Uani 1 d . .
H28A H 0.4442(8) 0.0997(4) 0.9751(3) 0.082 Uiso 1 calc R .
C29 C 0.2745(11) 0.0836(5) 1.0068(4) 0.089(3) Uani 1 d . .
H29A H 0.3010(11) 0.0954(5) 1.0465(4) 0.106 Uiso 1 calc R .
C30 C 0.1510(12) 0.0632(4) 0.9904(5) 0.090(3) Uani 1 d . .
H30A H 0.0954(12) 0.0592(4) 1.0195(5) 0.108 Uiso 1 calc R .
C31 C 0.1089(8) 0.0489(4) 0.9328(4) 0.071(2) Uani 1 d . .
H31A H 0.0241(8) 0.0365(4) 0.9224(4) 0.086 Uiso 1 calc R .
C32 C 0.1908(7) 0.0526(3) 0.8890(3) 0.052(2) Uani 1 d . .
H32A H 0.1608(7) 0.0436(3) 0.8491(3) 0.062 Uiso 1 calc R .
C33 C 0.4427(7) 0.1392(3) 0.6285(3) 0.043(2) Uani 1 d . .
C34 C 0.3308(7) 0.1263(4) 0.5913(3) 0.065(2) Uani 1 d . .
H34A H 0.2764(7) 0.0927(4) 0.6018(3) 0.077 Uiso 1 calc R .
C35 C 0.2979(10) 0.1624(5) 0.5389(4) 0.086(3) Uani 1 d . .
H35A H 0.2237(10) 0.1520(5) 0.5139(4) 0.103 Uiso 1 calc R .
C36 C 0.3742(13) 0.2125(5) 0.5244(4) 0.095(4) Uani 1 d . .
H36A H 0.3505(13) 0.2375(5) 0.4898(4) 0.114 Uiso 1 calc R .
C37 C 0.4843(12) 0.2272(5) 0.5589(4) 0.098(4) Uani 1 d . .
H37A H 0.5366(12) 0.2614(5) 0.5477(4) 0.118 Uiso 1 calc R .
C38 C 0.5206(9) 0.1904(4) 0.6127(4) 0.074(2) Uani 1 d . .
H38A H 0.5959(9) 0.2007(4) 0.6369(4) 0.089 Uiso 1 calc R .
C39 C 0.4834(6) 0.0043(3) 0.6600(3) 0.041(2) Uani 1 d . .
C40 C 0.5361(7) -0.0018(4) 0.6064(3) 0.059(2) Uani 1 d . .
H40A H 0.5571(7) 0.0366(4) 0.5861(3) 0.070 Uiso 1 calc R .
C41 C 0.5576(8) -0.0640(4) 0.5829(4) 0.074(3) Uani 1 d . .
H41A H 0.5927(8) -0.0672(4) 0.5468(4) 0.089 Uiso 1 calc R .
C42 C 0.5277(8) -0.1212(4) 0.6121(4) 0.070(2) Uani 1 d . .
H42A H 0.5446(8) -0.1630(4) 0.5966(4) 0.084 Uiso 1 calc R .
C43 C 0.4735(7) -0.1162(4) 0.6638(3) 0.060(2) Uani 1 d . .
H43A H 0.4518(7) -0.1551(4) 0.6832(3) 0.072 Uiso 1 calc R .
C44 C 0.4498(6) -0.0540(3) 0.6883(3) 0.045(2) Uani 1 d . .
H44A H 0.4115(6) -0.0515(3) 0.7235(3) 0.054 Uiso 1 calc R .
C45 C 0.6451(6) 0.1020(3) 0.7224(3) 0.041(2) Uani 1 d . .
C46 C 0.6787(6) 0.1607(4) 0.7527(3) 0.059(2) Uani 1 d . .
H46A H 0.6167(6) 0.1931(4) 0.7566(3) 0.071 Uiso 1 calc R .
C47 C 0.8031(8) 0.1722(5) 0.7774(4) 0.079(3) Uani 1 d . .
H47A H 0.8241(8) 0.2123(5) 0.7974(4) 0.095 Uiso 1 calc R .
C48 C 0.8952(8) 0.1252(5) 0.7729(4) 0.083(3) Uani 1 d . .
H48A H 0.9785(8) 0.1326(5) 0.7904(4) 0.099 Uiso 1 calc R .
C49 C 0.8644(7) 0.0676(5) 0.7426(4) 0.077(3) Uani 1 d . .
H49A H 0.9278(7) 0.0360(5) 0.7388(4) 0.092 Uiso 1 calc R .
C50 C 0.7406(6) 0.0548(4) 0.7171(3) 0.055(2) Uani 1 d . .
H50A H 0.7213(6) 0.0149(4) 0.6965(3) 0.066 Uiso 1 calc R .
C51 C 0.9497(12) 0.0412(7) 0.5863(6) 0.120(4) Uani 1 d . .
H51A H 1.0099(12) 0.0157(7) 0.6100(6) 0.143 Uiso 1 calc R .
C52 C 0.9386(11) 0.1060(7) 0.5969(5) 0.107(4) Uani 1 d . .
H52A H 0.9935(11) 0.1263(7) 0.6271(5) 0.128 Uiso 1 calc R .
C53 C 0.8468(14) 0.1436(6) 0.5637(6) 0.121(4) Uani 1 d . .
H53A H 0.8374(14) 0.1890(6) 0.5714(6) 0.146 Uiso 1 calc R .
C54 C 0.7691(11) 0.1119(7) 0.5187(6) 0.112(4) Uani 1 d . .
H54A H 0.7054(11) 0.1365(7) 0.4963(6) 0.134 Uiso 1 calc R .
C55 C 0.7822(12) 0.0473(8) 0.5062(5) 0.113(4) Uani 1 d . .
H55A H 0.7306(12) 0.0271(8) 0.4748(5) 0.135 Uiso 1 calc R .
C56 C 0.8725(13) 0.0120(6) 0.5406(7) 0.132(5) Uani 1 d . .
H56A H 0.8822(13) -0.0335(6) 0.5328(7) 0.158 Uiso 1 calc R .

loop_
_atom_type_symbol
_atom_type_description
_atom_type_scat_dispersion_real
_atom_type_scat_dispersion_imag
_atom_type_scat_source
C C 0.0033 0.0016 'International Tables Vol C Tables 4.2.6.8 and 6.1.1.4'
H H 0.0000 0.0000 'International Tables Vol C Tables 4.2.6.8 and 6.1.1.4'
O O 0.0106 0.0060 'International Tables Vol C Tables 4.2.6.8 and 6.1.1.4'
P P 0.1023 0.0942 'International Tables Vol C Tables 4.2.6.8 and 6.1.1.4'
Cl Cl 0.1484 0.1585 'International Tables Vol C Tables 4.2.6.8 and 6.1.1.4'
Rh Rh -1.1178 0.9187 'International Tables Vol C Tables 4.2.6.8 and 6.1.1.4'

loop_
_geom_angle_atom_site_label_1
_geom_angle_atom_site_label_2
_geom_angle_atom_site_label_3
_geom_angle
_geom_angle_site_symmetry_1
_geom_angle_site_symmetry_3
_geom_angle_publ_flag
O3 Rh O1 82.7(2) . . ?
O3 Rh O2 78.7(2) . . ?
O1 Rh O2 77.6(2) . . ?
O3 Rh P1 98.76(12) . . ?
O1 Rh P1 88.19(12) . . ?
O2 Rh P1 165.80(12) . . ?
O3 Rh P2 89.40(12) . . ?
O1 Rh P2 169.43(12) . . ?
O2 Rh P2 94.01(12) . . ?
P1 Rh P2 99.94(6) . . ?
O3 Rh Cl1 166.83(12) . . ?
O1 Rh Cl1 93.28(12) . . ?
O2 Rh Cl1 88.24(12) . . ?
P1 Rh Cl1 93.60(6) . . ?
P2 Rh Cl1 92.93(6) . . ?
C15 P1 C21 105.3(3) . . ?
C15 P1 C27 104.0(3) . . ?
C21 P1 C27 101.8(3) . . ?
C15 P1 Rh 115.4(2) . . ?
C21 P1 Rh 118.2(2) . . ?
C27 P1 Rh 110.3(2) . . ?
C45 P2 C33 106.2(3) . . ?
C45 P2 C39 102.5(3) . . ?
C33 P2 C39 100.3(3) . . ?
C45 P2 Rh 114.8(2) . . ?
C33 P2 Rh 106.4(2) . . ?
C39 P2 Rh 124.6(2) . . ?
C1 O1 Rh 101.0(3) . . ?
C14 O2 Rh 105.9(4) . . ?
O4 O3 Rh 108.6(2) . . ?
C1 O4 O3 106.8(4) . . ?
O1 C1 O4 110.5(5) . . ?
O1 C1 C14 110.1(5) . . ?
O4 C1 C14 102.6(5) . . ?
O1 C1 C2 113.1(5) . . ?
O4 C1 C2 105.0(5) . . ?
C14 C1 C2 114.8(5) . . ?
C7 C2 C3 122.2(7) . . ?
C7 C2 C1 120.4(6) . . ?
C3 C2 C1 117.4(6) . . ?
C4 C3 C2 117.8(8) . . ?
C5 C4 C3 121.5(8) . . ?
C6 C5 C4 119.5(8) . . ?
C5 C6 C7 122.3(8) . . ?
C2 C7 C6 116.7(7) . . ?
C2 C7 C8 121.2(6) . . ?
C6 C7 C8 122.0(7) . . ?
C13 C8 C9 115.9(7) . . ?
C13 C8 C7 120.8(6) . . ?
C9 C8 C7 123.3(7) . . ?
C10 C9 C8 120.4(8) . . ?
C9 C10 C11 123.2(8) . . ?
C12 C11 C10 118.4(8) . . ?
C11 C12 C13 120.3(7) . . ?
C12 C13 C8 121.7(6) . . ?
C12 C13 C14 119.3(6) . . ?
C8 C13 C14 119.0(6) . . ?
O2 C14 C13 121.4(6) . . ?
O2 C14 C1 117.8(6) . . ?
C13 C14 C1 120.7(6) . . ?
C16 C15 C20 118.5(6) . . ?
C16 C15 P1 120.7(5) . . ?
C20 C15 P1 120.6(5) . . ?
C15 C16 C17 120.3(7) . . ?
C18 C17 C16 120.1(7) . . ?
C17 C18 C19 120.5(7) . . ?
C18 C19 C20 119.7(7) . . ?
C15 C20 C19 120.9(7) . . ?
C22 C21 C26 118.1(6) . . ?
C22 C21 P1 121.7(5) . . ?
C26 C21 P1 119.9(5) . . ?
C21 C22 C23 121.5(7) . . ?
C22 C23 C24 119.5(8) . . ?
C25 C24 C23 120.4(8) . . ?
C24 C25 C26 119.6(7) . . ?
C25 C26 C21 120.7(7) . . ?
C28 C27 C32 119.0(7) . . ?
C28 C27 P1 120.5(6) . . ?
C32 C27 P1 120.4(5) . . ?
C27 C28 C29 119.8(9) . . ?
C30 C29 C28 119.8(9) . . ?
C31 C30 C29 121.1(9) . . ?
C30 C31 C32 120.5(9) . . ?
C31 C32 C27 119.6(8) . . ?
C38 C33 C34 118.2(7) . . ?
C38 C33 P2 124.2(6) . . ?
C34 C33 P2 117.6(6) . . ?
C33 C34 C35 121.6(9) . . ?
C36 C35 C34 119.6(10) . . ?
C35 C36 C37 121.3(10) . . ?
C36 C37 C38 120.1(10) . . ?
C33 C38 C37 119.3(9) . . ?
C40 C39 C44 118.1(6) . . ?
C40 C39 P2 119.1(5) . . ?
C44 C39 P2 122.4(5) . . ?
C41 C40 C39 120.8(7) . . ?
C42 C41 C40 120.6(7) . . ?
C43 C42 C41 119.5(7) . . ?
C42 C43 C44 121.1(7) . . ?
C39 C44 C43 119.9(6) . . ?
C46 C45 C50 118.0(6) . . ?
C46 C45 P2 119.3(5) . . ?
C50 C45 P2 122.6(5) . . ?
C45 C46 C47 121.0(7) . . ?
C48 C47 C46 120.5(8) . . ?
C49 C48 C47 119.3(8) . . ?
C48 C49 C50 121.5(8) . . ?
C49 C50 C45 119.6(8) . . ?
C52 C51 C56 119.8(13) . . ?
C51 C52 C53 120.5(12) . . ?
C52 C53 C54 117.9(11) . . ?
C55 C54 C53 122.1(12) . . ?
C54 C55 C56 118.0(12) . . ?
C55 C56 C51 121.6(12) . . ?

loop_
_geom_bond_atom_site_label_1
_geom_bond_atom_site_label_2
_geom_bond_distance
_geom_bond_site_symmetry_2
_geom_bond_publ_flag
Rh O3 2.015(4) . ?
Rh O1 2.040(4) . ?
Rh O2 2.179(4) . ?
Rh P1 2.267(2) . ?
Rh P2 2.336(2) . ?
Rh Cl1 2.365(2) . ?
P1 C15 1.819(6) . ?
P1 C21 1.829(6) . ?
P1 C27 1.842(7) . ?
P2 C45 1.820(6) . ?
P2 C33 1.822(7) . ?
P2 C39 1.828(6) . ?
O1 C1 1.362(7) . ?
O2 C14 1.247(7) . ?
O3 O4 1.493(5) . ?
O4 C1 1.472(7) . ?
C1 C14 1.497(9) . ?
C1 C2 1.528(8) . ?
C2 C7 1.388(9) . ?
C2 C3 1.402(9) . ?
C3 C4 1.386(10) . ?
C4 C5 1.371(11) . ?
C5 C6 1.362(11) . ?
C6 C7 1.403(10) . ?
C7 C8 1.489(10) . ?
C8 C13 1.406(9) . ?
C8 C9 1.411(9) . ?
C9 C10 1.348(11) . ?
C10 C11 1.373(11) . ?
C11 C12 1.354(9) . ?
C12 C13 1.392(9) . ?
C13 C14 1.475(8) . ?
C15 C16 1.383(8) . ?
C15 C20 1.383(9) . ?
C16 C17 1.401(9) . ?
C17 C18 1.365(10) . ?
C18 C19 1.367(10) . ?
C19 C20 1.396(9) . ?
C21 C22 1.371(9) . ?
C21 C26 1.389(9) . ?
C22 C23 1.368(10) . ?
C23 C24 1.368(12) . ?
C24 C25 1.368(11) . ?
C25 C26 1.378(9) . ?
C27 C28 1.381(9) . ?
C27 C32 1.405(9) . ?
C28 C29 1.393(11) . ?
C29 C30 1.371(13) . ?
C30 C31 1.346(12) . ?
C31 C32 1.382(9) . ?
C33 C38 1.380(10) . ?
C33 C34 1.386(9) . ?
C34 C35 1.387(11) . ?
C35 C36 1.345(13) . ?
C36 C37 1.350(14) . ?
C37 C38 1.424(12) . ?
C39 C40 1.386(9) . ?
C39 C44 1.390(9) . ?
C40 C41 1.376(10) . ?
C41 C42 1.370(10) . ?
C42 C43 1.353(10) . ?
C43 C44 1.390(9) . ?
C45 C46 1.380(9) . ?
C45 C50 1.392(9) . ?
C46 C47 1.380(9) . ?
C47 C48 1.361(11) . ?
C48 C49 1.354(11) . ?
C49 C50 1.385(10) . ?
C51 C52 1.320(14) . ?
C51 C56 1.36(2) . ?
C52 C53 1.372(15) . ?
C53 C54 1.376(15) . ?
C54 C55 1.328(14) . ?
C55 C56 1.35(2) . ?
